data_7039908
loop_
_publ_author_name
'Ning, Yan'
'Wang, Lu'
'Yang, Guo-Ping'
'Wu, Yunlong'
'Bai, Nannan'
'Zhang, Wenyan'
'Wang, Yao-Yu'

_publ_section_title
;
 Four new lanthanide-organic frameworks: selective luminescent sensing and
 magnetic properties.
;
_journal_issue 32
_journal_name_full 'Dalton transactions (Cambridge, England : 2003)'
_journal_page_first 12800
_journal_page_last 12806
_journal_paper_doi 10.1039/c6dt01393g
_journal_volume 45
_journal_year 2016
_chemical_formula_moiety 'C15 H11 O9 Tb, H2 O, C2 H3 N'
_chemical_formula_sum 'C17 H16 N O10 Tb'
_chemical_formula_weight 553.23
_chemical_name_systematic
;
 ? 
;
_space_group_crystal_system triclinic
_space_group_IT_number 2
_space_group_name_Hall '-P 1'
_space_group_name_H-M_alt 'P -1'
_symmetry_space_group_name_Hall '-P 1'
_symmetry_space_group_name_H-M 'P -1'
_atom_sites_solution_hydrogens mixed
_audit_creation_date 2016-07-09
_audit_creation_method
;
Olex2 1.2-beta
(compiled 2016.02.19 svn.r3266 for OlexSys, GUI svn.r5155)
;
_audit_update_record
;
2016-07-14 deposited with the CCDC.
2016-07-14 downloaded from the CCDC.
;
_cell_angle_alpha 71.929(2)
_cell_angle_beta 88.728(2)
_cell_angle_gamma 62.152(2)
_cell_formula_units_Z 2
_cell_length_a 9.3748(11)
_cell_length_b 9.6792(11)
_cell_length_c 12.9726(15)
_cell_measurement_reflns_used 3888
_cell_measurement_temperature 296(2)
_cell_measurement_theta_max 28.422
_cell_measurement_theta_min 2.484
_cell_volume 978.9(2)
_computing_cell_refinement APEX2
_computing_data_collection 'APEX2 (Bruker, 2005)'
_computing_data_reduction APEX2
_computing_molecular_graphics 'Olex2 (Dolomanov et al., 2009)'
_computing_publication_material 'Olex2 (Dolomanov et al., 2009)'
_computing_structure_refinement 'ShelXL (Sheldrick, 2015)'
_computing_structure_solution 'SHELXS-97 (Sheldrick, 1990)'
_diffrn_ambient_temperature 296.15
_diffrn_detector_area_resol_mean 0
_diffrn_measured_fraction_theta_full 0.956
_diffrn_measured_fraction_theta_max 0.956
_diffrn_measurement_device_type 'Bruker APEX-II CCD'
_diffrn_measurement_method '\f and \w scans'
_diffrn_radiation_type MoK\a
_diffrn_radiation_wavelength 0.71073
_diffrn_reflns_av_R_equivalents 0.0195
_diffrn_reflns_av_unetI/netI 0.0385
_diffrn_reflns_Laue_measured_fraction_full 0.956
_diffrn_reflns_Laue_measured_fraction_max 0.956
_diffrn_reflns_limit_h_max 11
_diffrn_reflns_limit_h_min -9
_diffrn_reflns_limit_k_max 11
_diffrn_reflns_limit_k_min -8
_diffrn_reflns_limit_l_max 15
_diffrn_reflns_limit_l_min -14
_diffrn_reflns_number 4729
_diffrn_reflns_point_group_measured_fraction_full 0.956
_diffrn_reflns_point_group_measured_fraction_max 0.956
_diffrn_reflns_theta_full 25.026
_diffrn_reflns_theta_max 25.026
_diffrn_reflns_theta_min 2.484
_exptl_absorpt_coefficient_mu 3.667
_exptl_absorpt_correction_T_max 0.7457
_exptl_absorpt_correction_T_min 0.6564
_exptl_absorpt_correction_type multi-scan
_exptl_absorpt_process_details
;
SADABS-2008/1 (Bruker,2008) was used for absorption correction.
wR2(int) was 0.0522 before and 0.0262 after correction.
The Ratio of minimum to maximum transmission is 0.8802.
The \l/2 correction factor is 0.0015.
;
_exptl_crystal_colour colorless
_exptl_crystal_density_diffrn 1.877
_exptl_crystal_density_method 'not measured'
_exptl_crystal_description block
_exptl_crystal_F_000 540
_exptl_crystal_size_max 0.18
_exptl_crystal_size_mid 0.12
_exptl_crystal_size_min 0.1
_refine_diff_density_max 1.189
_refine_diff_density_min -0.785
_refine_diff_density_rms 0.116
_refine_ls_extinction_method none
_refine_ls_goodness_of_fit_ref 1.089
_refine_ls_hydrogen_treatment constr
_refine_ls_matrix_type full
_refine_ls_number_parameters 263
_refine_ls_number_reflns 3306
_refine_ls_number_restraints 198
_refine_ls_restrained_S_all 1.061
_refine_ls_R_factor_all 0.0268
_refine_ls_R_factor_gt 0.0242
_refine_ls_shift/su_max 0.001
_refine_ls_shift/su_mean 0.000
_refine_ls_structure_factor_coef Fsqd
_refine_ls_weighting_details 'w=1/[\s^2^(Fo^2^)+(0.0245P)^2^+1.7577P] where P=(Fo^2^+2Fc^2^)/3'
_refine_ls_weighting_scheme calc
_refine_ls_wR_factor_gt 0.0606
_refine_ls_wR_factor_ref 0.0639
_reflns_Friedel_coverage 0.000
_reflns_number_gt 3094
_reflns_number_total 3306
_reflns_threshold_expression 'I > 2\s(I)'
_cod_data_source_file c6dt01393g2.cif
_cod_data_source_block 2
_cod_depositor_comments 'Adding full bibliography for 7039907--7039910.cif.'
_cod_database_code 7039908
_shelx_space_group_comment
;
The symmetry employed for this shelxl refinement is uniquely defined
by the following loop, which should always be used as a source of
symmetry information in preference to the above space-group names.
They are only intended as comments.
;
_shelx_estimated_absorpt_t_max 0.711
_shelx_estimated_absorpt_t_min 0.558
_olex2_refinement_description
;
1. Fixed Uiso
 At 1.2 times of:
  All C(H) groups
 At 1.5 times of:
  All C(H,H,H) groups, All O(H,H) groups
2. Uiso/Uaniso restraints and constraints
Uanis(C14) \\sim Ueq: with sigma of 0.001 and sigma for terminal atoms of 0.002
Uanis(C16) \\sim Ueq, Uanis(C17) \\sim Ueq, Uanis(N1) \\sim Ueq: with sigma of
0.1 and sigma for terminal atoms of 0.2
3. Rigid body (RIGU) restrains
 C1, C2, C3, C4, C5, C6, C7, C8, C9, C10, C11, C12, C13, C14, C15, C16, C17,
 O1, O2, O3, O4, O5, O6, O7, O8, O9, O10, N1
 with sigma for 1-2 distances of 0.004 and sigma for 1-3 distances of 0.004
4.a Riding coordinates:
 O8(H8A,H8B), O9(H9A,H9B), O10(H10A,H10B)
4.b Aromatic/amide H refined with riding coordinates:
 C4(H4), C5(H5), C6(H6), C7(H7), C10(H10), C12(H12), C13(H13)
4.c Idealised Me refined as rotating group:
 C16(H16A,H16B,H16C)
;
_shelx_shelxl_version_number 2014/7
_olex2_submission_special_instructions 'No special instructions were received'

loop_
_space_group_symop_operation_xyz
'x, y, z'
'-x, -y, -z'

loop_
_atom_site_label
_atom_site_type_symbol
_atom_site_fract_x
_atom_site_fract_y
_atom_site_fract_z
_atom_site_U_iso_or_equiv
_atom_site_adp_type
_atom_site_occupancy
_atom_site_site_symmetry_order
_atom_site_calc_flag
_atom_site_refinement_flags_posn
_atom_site_refinement_flags_adp
Tb1 Tb -0.24030(2) 0.94665(2) 0.51835(2) 0.01391(8) Uani 1 1 d . .
O1 O -0.1258(4) 1.0592(4) 0.3836(2) 0.0264(7) Uani 1 1 d . U
O2 O 0.0602(4) 1.1337(4) 0.3251(2) 0.0258(7) Uani 1 1 d . U
O3 O -0.4095(4) 1.2652(4) 0.2224(2) 0.0215(6) Uani 1 1 d . U
O4 O -0.5127(4) 1.1315(3) 0.4211(2) 0.0213(6) Uani 1 1 d . U
O5 O -0.7696(4) 1.3166(4) 0.3677(3) 0.0264(7) Uani 1 1 d . U
O6 O -0.7276(4) 1.7977(4) 0.4603(3) 0.0225(7) Uani 1 1 d . U
O7 O -0.5976(4) 1.9085(4) 0.3536(3) 0.0231(7) Uani 1 1 d . U
O8 O 0.0242(4) 0.7157(4) 0.5102(3) 0.0258(7) Uani 1 1 d . U
H8A H 0.0965 0.7407 0.4955 0.039 Uiso 1 1 d R .
H8B H 0.0420 0.6308 0.5603 0.039 Uiso 1 1 d R .
O9 O -0.2829(4) 0.8446(4) 0.3847(3) 0.0329(8) Uani 1 1 d . U
H9A H -0.3779 0.8652 0.3747 0.049 Uiso 1 1 d R .
H9B H -0.2250 0.7706 0.3607 0.049 Uiso 1 1 d R .
O10 O 0.0819(5) 0.4111(5) 0.6919(3) 0.0492(10) Uani 1 1 d . U
H10A H -0.0171 0.4581 0.6961 0.074 Uiso 1 1 d R .
H10B H 0.1130 0.3907 0.7560 0.074 Uiso 1 1 d R .
C1 C -0.0612(5) 1.1168(5) 0.3095(3) 0.0177(8) Uani 1 1 d . U
C2 C -0.1269(5) 1.1665(5) 0.1917(3) 0.0187(8) Uani 1 1 d . U
C3 C -0.2915(5) 1.2381(5) 0.1521(4) 0.0191(8) Uani 1 1 d . U
C4 C -0.3441(6) 1.2823(6) 0.0429(4) 0.0300(10) Uani 1 1 d . U
H4 H -0.4549 1.3318 0.0182 0.036 Uiso 1 1 calc R .
C5 C -0.2350(7) 1.2540(7) -0.0295(4) 0.0358(12) Uani 1 1 d . U
H5 H -0.2708 1.2821 -0.1030 0.043 Uiso 1 1 calc R .
C6 C -0.0713(6) 1.1836(6) 0.0070(4) 0.0336(11) Uani 1 1 d . U
H6 H 0.0031 1.1655 -0.0425 0.040 Uiso 1 1 calc R .
C7 C -0.0164(6) 1.1397(6) 0.1162(4) 0.0281(10) Uani 1 1 d . U
H7 H 0.0944 1.0921 0.1398 0.034 Uiso 1 1 calc R .
C8 C -0.4564(5) 1.3951(5) 0.2611(3) 0.0155(8) Uani 1 1 d . U
C9 C -0.5722(5) 1.4109(5) 0.3326(3) 0.0159(8) Uani 1 1 d . U
C10 C -0.6332(5) 1.5424(5) 0.3709(3) 0.0175(8) Uani 1 1 d . U
H10 H -0.7116 1.5537 0.4176 0.021 Uiso 1 1 calc R .
C11 C -0.5784(5) 1.6590(5) 0.3402(3) 0.0182(8) Uani 1 1 d . U
C12 C -0.4621(5) 1.6401(5) 0.2694(4) 0.0214(9) Uani 1 1 d . U
H12 H -0.4244 1.7167 0.2488 0.026 Uiso 1 1 calc R .
C13 C -0.4014(5) 1.5100(5) 0.2292(4) 0.0200(9) Uani 1 1 d . U
H13 H -0.3247 1.4998 0.1814 0.024 Uiso 1 1 calc R .
C14 C -0.6223(5) 1.2797(5) 0.3754(3) 0.0164(8) Uani 1 1 d . U
C15 C -0.6384(5) 1.7962(5) 0.3874(3) 0.0178(8) Uani 1 1 d . U
C16 C 0.2345(16) 0.3150(18) 0.1273(7) 0.134(5) Uani 1 1 d . U
H16A H 0.3169 0.3441 0.1371 0.201 Uiso 1 1 calc GR .
H16B H 0.2672 0.2043 0.1759 0.201 Uiso 1 1 calc GR .
H16C H 0.1334 0.3913 0.1435 0.201 Uiso 1 1 calc GR .
C17 C 0.2133(13) 0.3230(16) 0.0134(7) 0.104(4) Uani 1 1 d . U
N1 N 0.2018(12) 0.3256(14) -0.0744(6) 0.117(4) Uani 1 1 d . U

loop_
_atom_site_aniso_label
_atom_site_aniso_U_11
_atom_site_aniso_U_22
_atom_site_aniso_U_33
_atom_site_aniso_U_23
_atom_site_aniso_U_13
_atom_site_aniso_U_12
Tb1 0.01320(11) 0.01296(12) 0.01719(12) -0.00654(8) 0.00158(7) -0.00670(8)
O1 0.0236(17) 0.0339(18) 0.0213(16) -0.0069(13) 0.0059(13) -0.0153(15)
O2 0.0220(16) 0.0309(17) 0.0212(16) -0.0032(13) -0.0031(13) -0.0134(14)
O3 0.0204(15) 0.0221(15) 0.0292(17) -0.0170(13) 0.0079(13) -0.0110(13)
O4 0.0197(15) 0.0139(14) 0.0253(16) -0.0035(12) -0.0023(12) -0.0059(12)
O5 0.0167(15) 0.0217(16) 0.0371(19) -0.0042(14) 0.0021(13) -0.0100(13)
O6 0.0240(16) 0.0237(16) 0.0291(17) -0.0155(13) 0.0122(13) -0.0151(14)
O7 0.0217(16) 0.0207(15) 0.0354(18) -0.0141(13) 0.0052(13) -0.0141(13)
O8 0.0175(16) 0.0241(16) 0.0366(19) -0.0109(14) 0.0072(13) -0.0105(13)
O9 0.0168(16) 0.046(2) 0.047(2) -0.0359(18) 0.0054(15) -0.0110(15)
O10 0.027(2) 0.053(2) 0.054(3) -0.028(2) 0.0010(18) -0.0029(18)
C1 0.019(2) 0.0150(19) 0.0198(19) -0.0066(16) 0.0034(16) -0.0080(17)
C2 0.0163(19) 0.018(2) 0.022(2) -0.0079(16) 0.0035(15) -0.0084(16)
C3 0.0164(19) 0.017(2) 0.023(2) -0.0086(16) 0.0027(15) -0.0058(16)
C4 0.026(2) 0.032(3) 0.025(2) -0.0103(19) -0.0055(18) -0.008(2)
C5 0.040(3) 0.043(3) 0.020(2) -0.012(2) 0.0009(19) -0.016(2)
C6 0.033(3) 0.041(3) 0.027(2) -0.016(2) 0.0120(19) -0.016(2)
C7 0.024(2) 0.033(3) 0.026(2) -0.0125(19) 0.0078(18) -0.012(2)
C8 0.0165(19) 0.0155(19) 0.0164(19) -0.0068(16) 0.0011(15) -0.0084(16)
C9 0.0164(19) 0.0141(18) 0.0157(19) -0.0022(15) -0.0013(15) -0.0078(16)
C10 0.016(2) 0.0157(19) 0.020(2) -0.0065(16) 0.0040(16) -0.0071(16)
C11 0.017(2) 0.0167(19) 0.023(2) -0.0084(17) 0.0007(16) -0.0080(16)
C12 0.025(2) 0.022(2) 0.028(2) -0.0128(18) 0.0100(18) -0.0174(18)
C13 0.021(2) 0.024(2) 0.022(2) -0.0117(17) 0.0092(17) -0.0142(18)
C14 0.0176(11) 0.0163(11) 0.0165(12) -0.0062(8) 0.0023(8) -0.0087(8)
C15 0.0139(19) 0.017(2) 0.024(2) -0.0080(17) -0.0017(16) -0.0081(16)
C16 0.207(13) 0.252(15) 0.046(4) -0.045(6) 0.034(6) -0.195(13)
C17 0.131(8) 0.202(11) 0.044(4) -0.023(5) 0.018(4) -0.144(9)
N1 0.150(8) 0.237(10) 0.044(3) -0.033(5) 0.023(4) -0.166(8)

loop_
_atom_type_symbol
_atom_type_description
_atom_type_scat_dispersion_real
_atom_type_scat_dispersion_imag
_atom_type_scat_source
C C 0.0033 0.0016 'International Tables Vol C Tables 4.2.6.8 and 6.1.1.4'
H H 0.0000 0.0000 'International Tables Vol C Tables 4.2.6.8 and 6.1.1.4'
N N 0.0061 0.0033 'International Tables Vol C Tables 4.2.6.8 and 6.1.1.4'
O O 0.0106 0.0060 'International Tables Vol C Tables 4.2.6.8 and 6.1.1.4'
Tb Tb -0.1723 4.1537 'International Tables Vol C Tables 4.2.6.8 and 6.1.1.4'

loop_
_geom_angle_atom_site_label_1
_geom_angle_atom_site_label_2
_geom_angle_atom_site_label_3
_geom_angle
_geom_angle_site_symmetry_1
_geom_angle_site_symmetry_3
O1 Tb1 O2 101.00(11) . 2_576
O1 Tb1 O4 149.13(10) . 2_476
O1 Tb1 O4 93.30(11) . .
O1 Tb1 O5 143.98(11) . 2_476
O1 Tb1 O6 71.84(10) . 2_486
O1 Tb1 O7 123.42(10) . 2_486
O1 Tb1 O8 73.24(11) . .
O1 Tb1 O9 82.03(12) . .
O1 Tb1 C14 154.38(11) . 2_476
O1 Tb1 C15 97.39(12) . 2_486
O2 Tb1 O4 109.86(10) 2_576 2_476
O2 Tb1 O4 145.44(11) 2_576 .
O2 Tb1 O5 78.15(11) 2_576 2_476
O2 Tb1 O6 73.07(11) 2_576 2_486
O2 Tb1 O7 71.83(11) 2_576 2_486
O2 Tb1 O8 72.26(11) 2_576 .
O2 Tb1 O9 141.39(11) 2_576 .
O2 Tb1 C14 95.28(11) 2_576 2_476
O2 Tb1 C15 70.23(11) 2_576 2_486
O4 Tb1 O4 60.57(11) . 2_476
O4 Tb1 O5 107.71(10) . 2_476
O4 Tb1 O6 81.99(10) . 2_486
O4 Tb1 O7 74.01(10) . 2_486
O4 Tb1 O8 142.30(10) . .
O4 Tb1 C14 84.07(10) . 2_476
O4 Tb1 C14 24.75(10) 2_476 2_476
O4 Tb1 C15 92.47(10) 2_476 2_486
O4 Tb1 C15 76.87(11) . 2_486
O5 Tb1 O4 48.62(9) 2_476 2_476
O5 Tb1 O7 90.95(10) 2_476 2_486
O5 Tb1 C14 23.99(10) 2_476 2_476
O5 Tb1 C15 115.42(11) 2_476 2_486
O6 Tb1 O4 116.16(9) 2_486 2_476
O6 Tb1 O5 138.53(10) 2_486 2_476
O6 Tb1 O7 52.07(9) 2_486 2_486
O6 Tb1 O8 123.92(10) 2_486 .
O6 Tb1 C14 132.47(10) 2_486 2_476
O6 Tb1 C15 25.76(11) 2_486 2_486
O7 Tb1 O4 68.05(9) 2_486 2_476
O7 Tb1 C14 80.41(10) 2_486 2_476
O7 Tb1 C15 26.32(11) 2_486 2_486
O8 Tb1 O4 116.45(9) . 2_476
O8 Tb1 O5 72.31(10) . 2_476
O8 Tb1 O7 142.76(11) . 2_486
O8 Tb1 C14 93.39(10) . 2_476
O8 Tb1 C15 138.63(11) . 2_486
O9 Tb1 O4 74.42(10) . 2_476
O9 Tb1 O4 71.38(10) . .
O9 Tb1 O5 77.68(12) . 2_476
O9 Tb1 O6 141.34(11) . 2_486
O9 Tb1 O7 137.92(10) . 2_486
O9 Tb1 O8 71.94(11) . .
O9 Tb1 C14 72.96(12) . 2_476
O9 Tb1 C15 148.13(11) . 2_486
C15 Tb1 C14 106.72(11) 2_486 2_476
C1 O1 Tb1 178.3(3) . .
C1 O2 Tb1 133.7(3) . 2_576
C8 O3 C3 119.5(3) . .
Tb1 O4 Tb1 119.43(11) . 2_476
C14 O4 Tb1 146.9(3) . .
C14 O4 Tb1 87.7(2) . 2_476
C14 O5 Tb1 102.5(2) . 2_476
C15 O6 Tb1 95.6(2) . 2_486
C15 O7 Tb1 91.6(2) . 2_486
Tb1 O8 H8A 114.6 . .
Tb1 O8 H8B 109.2 . .
H8A O8 H8B 120.9 . .
Tb1 O9 H9A 112.0 . .
Tb1 O9 H9B 135.2 . .
H9A O9 H9B 109.4 . .
H10A O10 H10B 95.9 . .
O1 C1 O2 124.8(4) . .
O1 C1 C2 119.5(4) . .
O2 C1 C2 115.6(4) . .
C3 C2 C1 124.2(4) . .
C3 C2 C7 117.5(4) . .
C7 C2 C1 118.2(4) . .
C2 C3 O3 121.2(4) . .
C4 C3 O3 117.4(4) . .
C4 C3 C2 121.4(4) . .
C3 C4 H4 119.8 . .
C5 C4 C3 120.4(5) . .
C5 C4 H4 119.8 . .
C4 C5 H5 120.2 . .
C4 C5 C6 119.6(5) . .
C6 C5 H5 120.2 . .
C5 C6 H6 119.6 . .
C5 C6 C7 120.7(4) . .
C7 C6 H6 119.6 . .
C2 C7 H7 119.8 . .
C6 C7 C2 120.3(5) . .
C6 C7 H7 119.8 . .
O3 C8 C9 115.6(3) . .
O3 C8 C13 123.8(4) . .
C13 C8 C9 120.5(4) . .
C8 C9 C14 121.0(4) . .
C10 C9 C8 119.8(4) . .
C10 C9 C14 119.0(4) . .
C9 C10 H10 119.8 . .
C9 C10 C11 120.5(4) . .
C11 C10 H10 119.8 . .
C10 C11 C15 120.1(4) . .
C12 C11 C10 118.6(4) . .
C12 C11 C15 121.2(4) . .
C11 C12 H12 119.3 . .
C13 C12 C11 121.5(4) . .
C13 C12 H12 119.3 . .
C8 C13 H13 120.5 . .
C12 C13 C8 119.1(4) . .
C12 C13 H13 120.5 . .
O4 C14 Tb1 67.5(2) . 2_476
O4 C14 C9 118.4(4) . .
O5 C14 Tb1 53.5(2) . 2_476
O5 C14 O4 120.6(4) . .
O5 C14 C9 121.0(4) . .
C9 C14 Tb1 170.4(3) . 2_476
O6 C15 Tb1 58.6(2) . 2_486
O6 C15 O7 120.7(4) . .
O6 C15 C11 119.4(4) . .
O7 C15 Tb1 62.0(2) . 2_486
O7 C15 C11 120.0(4) . .
C11 C15 Tb1 178.0(3) . 2_486
H16A C16 H16B 109.5 . .
H16A C16 H16C 109.5 . .
H16B C16 H16C 109.5 . .
C17 C16 H16A 109.5 . .
C17 C16 H16B 109.5 . .
C17 C16 H16C 109.5 . .
N1 C17 C16 177.9(15) . .

loop_
_geom_bond_atom_site_label_1
_geom_bond_atom_site_label_2
_geom_bond_distance
_geom_bond_site_symmetry_2
Tb1 O1 2.285(3) .
Tb1 O2 2.351(3) 2_576
Tb1 O4 2.782(3) 2_476
Tb1 O4 2.406(3) .
Tb1 O5 2.477(3) 2_476
Tb1 O6 2.452(3) 2_486
Tb1 O7 2.525(3) 2_486
Tb1 O8 2.473(3) .
Tb1 O9 2.367(3) .
Tb1 C14 3.008(4) 2_476
Tb1 C15 2.858(4) 2_486
O1 C1 1.250(5) .
O2 Tb1 2.351(3) 2_576
O2 C1 1.251(5) .
O3 C3 1.398(5) .
O3 C8 1.376(5) .
O4 Tb1 2.782(3) 2_476
O4 C14 1.260(5) .
O5 Tb1 2.477(3) 2_476
O5 C14 1.253(5) .
O6 Tb1 2.452(3) 2_486
O6 C15 1.248(5) .
O7 Tb1 2.525(3) 2_486
O7 C15 1.267(5) .
O8 H8A 0.8201 .
O8 H8B 0.8196 .
O9 H9A 0.8202 .
O9 H9B 0.8202 .
O10 H10A 0.8306 .
O10 H10B 0.8197 .
C1 C2 1.502(6) .
C2 C3 1.393(6) .
C2 C7 1.400(6) .
C3 C4 1.376(6) .
C4 H4 0.9300 .
C4 C5 1.363(7) .
C5 H5 0.9300 .
C5 C6 1.378(7) .
C6 H6 0.9300 .
C6 C7 1.381(7) .
C7 H7 0.9300 .
C8 C9 1.396(6) .
C8 C13 1.383(6) .
C9 C10 1.377(6) .
C9 C14 1.500(5) .
C10 H10 0.9300 .
C10 C11 1.397(6) .
C11 C12 1.392(6) .
C11 C15 1.498(6) .
C12 H12 0.9300 .
C12 C13 1.380(6) .
C13 H13 0.9300 .
C14 Tb1 3.008(4) 2_476
C15 Tb1 2.858(4) 2_486
C16 H16A 0.9600 .
C16 H16B 0.9600 .
C16 H16C 0.9600 .
C16 C17 1.469(12) .
C17 N1 1.137(10) .

loop_
_geom_torsion_atom_site_label_1
_geom_torsion_atom_site_label_2
_geom_torsion_atom_site_label_3
_geom_torsion_atom_site_label_4
_geom_torsion
_geom_torsion_site_symmetry_1
_geom_torsion_site_symmetry_4
Tb1 O2 C1 O1 6.9(7) 2_576 .
Tb1 O2 C1 C2 -171.3(3) 2_576 .
Tb1 O4 C14 Tb1 -147.1(5) . 2_476
Tb1 O4 C14 O5 -7.2(4) 2_476 .
Tb1 O4 C14 O5 -154.3(4) . .
Tb1 O4 C14 C9 24.5(7) . .
Tb1 O4 C14 C9 171.6(3) 2_476 .
Tb1 O5 C14 O4 8.3(4) 2_476 .
Tb1 O5 C14 C9 -170.5(3) 2_476 .
Tb1 O6 C15 O7 0.7(4) 2_486 .
Tb1 O6 C15 C11 -179.8(3) 2_486 .
Tb1 O7 C15 O6 -0.7(4) 2_486 .
Tb1 O7 C15 C11 179.8(3) 2_486 .
O1 C1 C2 C3 36.0(6) . .
O1 C1 C2 C7 -144.1(4) . .
O2 C1 C2 C3 -145.7(4) . .
O2 C1 C2 C7 34.2(6) . .
O3 C3 C4 C5 -177.8(4) . .
O3 C8 C9 C10 -176.4(4) . .
O3 C8 C9 C14 8.2(6) . .
O3 C8 C13 C12 177.0(4) . .
C1 C2 C3 O3 -1.7(6) . .
C1 C2 C3 C4 179.4(4) . .
C1 C2 C7 C6 -179.9(4) . .
C2 C3 C4 C5 1.2(7) . .
C3 O3 C8 C9 -178.7(4) . .
C3 O3 C8 C13 4.4(6) . .
C3 C2 C7 C6 0.0(7) . .
C3 C4 C5 C6 -1.3(8) . .
C4 C5 C6 C7 0.7(8) . .
C5 C6 C7 C2 -0.1(8) . .
C7 C2 C3 O3 178.3(4) . .
C7 C2 C3 C4 -0.5(6) . .
C8 O3 C3 C2 75.8(5) . .
C8 O3 C3 C4 -105.3(5) . .
C8 C9 C10 C11 -1.0(6) . .
C8 C9 C14 O4 53.3(5) . .
C8 C9 C14 O5 -127.9(4) . .
C9 C8 C13 C12 0.3(6) . .
C9 C10 C11 C12 0.6(6) . .
C9 C10 C11 C15 -176.5(4) . .
C10 C9 C14 O4 -122.1(4) . .
C10 C9 C14 O5 56.7(6) . .
C10 C11 C12 C13 0.3(7) . .
C10 C11 C15 O6 5.5(6) . .
C10 C11 C15 O7 -175.0(4) . .
C11 C12 C13 C8 -0.7(7) . .
C12 C11 C15 O6 -171.5(4) . .
C12 C11 C15 O7 8.0(6) . .
C13 C8 C9 C10 0.6(6) . .
C13 C8 C9 C14 -174.8(4) . .
C14 C9 C10 C11 174.4(4) . .
C15 C11 C12 C13 177.3(4) . .
